data_4031941
loop_
_publ_author_name
'Wrobel, Agnes Johanna'
'Lucchesi, Ralph'
'Wibbeling, Birgit'
'Daniliuc, Constantin-Gabriel'
'Fr\"ohlich, Roland'
'W\"urthwein, Ernst-Ulrich'

_publ_section_title
;
 1,3,5-Triazapentadienes by Nucleophilic Addition to 1,3- and
 1,4-Dinitriles-Sterically Constrained Examples by Incorporation into
 Cyclic Peripheries: Synthesis, Aggregation, and Photophysical Properties.
;
_journal_issue 7
_journal_name_full 'The Journal of organic chemistry'
_journal_page_first 2849
_journal_page_last 2863
_journal_paper_doi 10.1021/acs.joc.6b00126
_journal_volume 81
_journal_year 2016
_chemical_formula_sum 'C19 H15 N3'
_chemical_formula_weight 285.34
_chemical_name_systematic
; 
 ? 
;
_space_group_IT_number 14
_symmetry_cell_setting monoclinic
_symmetry_space_group_name_Hall '-P 2ybc'
_symmetry_space_group_name_H-M 'P 1 21/c 1'
_atom_sites_solution_hydrogens geom
_atom_sites_solution_primary direct
_atom_sites_solution_secondary difmap
_audit_creation_method SHELXL-97
_cell_angle_alpha 90.00
_cell_angle_beta 92.502(3)
_cell_angle_gamma 90.00
_cell_formula_units_Z 4
_cell_length_a 5.3908(4)
_cell_length_b 12.7036(8)
_cell_length_c 21.4042(16)
_cell_measurement_reflns_used 2213
_cell_measurement_temperature 223(2)
_cell_measurement_theta_max 68.25
_cell_measurement_theta_min 0.88
_cell_volume 1464.42(18)
_computing_cell_refinement 'Collect (Nonius B.V., 1998)'
_computing_data_collection 'Collect (Nonius B.V., 1998)'
_computing_data_reduction 'Denzo-SMN (Otwinowski & Minor, 1997)'
_computing_molecular_graphics 'XP (BrukerAXS, 2000)'
_computing_publication_material 'SHELXL-97 (Sheldrick, 1997)'
_computing_structure_refinement 'SHELXL-97 (Sheldrick, 1997)'
_computing_structure_solution 'SHELXS-97 (Sheldrick, 1990)'
_diffrn_ambient_temperature 223(2)
_diffrn_measured_fraction_theta_full 0.936
_diffrn_measured_fraction_theta_max 0.936
_diffrn_measurement_device_type 'Nonius KappaCCD APEXII'
_diffrn_measurement_method '\w and \f scans'
_diffrn_radiation_monochromator graphite
_diffrn_radiation_source 'fine-focus sealed tube'
_diffrn_radiation_type CuK\a
_diffrn_radiation_wavelength 1.54178
_diffrn_reflns_av_R_equivalents 0.066
_diffrn_reflns_av_sigmaI/netI 0.0403
_diffrn_reflns_limit_h_max 6
_diffrn_reflns_limit_h_min 0
_diffrn_reflns_limit_k_max 15
_diffrn_reflns_limit_k_min 0
_diffrn_reflns_limit_l_max 25
_diffrn_reflns_limit_l_min -25
_diffrn_reflns_number 9119
_diffrn_reflns_theta_full 67.20
_diffrn_reflns_theta_max 67.20
_diffrn_reflns_theta_min 4.05
_exptl_absorpt_coefficient_mu 0.611
_exptl_absorpt_correction_T_max 0.9819
_exptl_absorpt_correction_T_min 0.8146
_exptl_absorpt_correction_type multi-scan
_exptl_absorpt_process_details 'Denzo (Otwinowski, Borek, Majewski & Minor, 2003)'
_exptl_crystal_colour yellow
_exptl_crystal_density_diffrn 1.294
_exptl_crystal_density_method 'not measured'
_exptl_crystal_description needle
_exptl_crystal_F_000 600
_exptl_crystal_size_max 0.35
_exptl_crystal_size_mid 0.05
_exptl_crystal_size_min 0.03
_refine_diff_density_max 0.164
_refine_diff_density_min -0.164
_refine_diff_density_rms 0.036
_refine_ls_extinction_method none
_refine_ls_goodness_of_fit_ref 1.046
_refine_ls_hydrogen_treatment mixed
_refine_ls_matrix_type full
_refine_ls_number_parameters 208
_refine_ls_number_reflns 2460
_refine_ls_number_restraints 1
_refine_ls_restrained_S_all 1.046
_refine_ls_R_factor_all 0.0913
_refine_ls_R_factor_gt 0.0533
_refine_ls_shift/su_max 0.000
_refine_ls_shift/su_mean 0.000
_refine_ls_structure_factor_coef Fsqd
_refine_ls_weighting_details 'calc w=1/[\s^2^(Fo^2^)+(0.0548P)^2^+0.6137P] where P=(Fo^2^+2Fc^2^)/3'
_refine_ls_weighting_scheme calc
_refine_ls_wR_factor_gt 0.1232
_refine_ls_wR_factor_ref 0.1487
_reflns_number_gt 1610
_reflns_number_total 2460
_reflns_threshold_expression >2sigma(I)
_cod_data_source_file jo6b00126_si_003.cif
_cod_data_source_block wue4903
_cod_original_sg_symbol_H-M P21/c
_cod_database_code 4031941

loop_
_symmetry_equiv_pos_as_xyz
'x, y, z'
'-x, y+1/2, -z+1/2'
'-x, -y, -z'
'x, -y-1/2, z-1/2'

loop_
_atom_site_label
_atom_site_type_symbol
_atom_site_fract_x
_atom_site_fract_y
_atom_site_fract_z
_atom_site_U_iso_or_equiv
_atom_site_adp_type
_atom_site_occupancy
_atom_site_symmetry_multiplicity
_atom_site_calc_flag
_atom_site_refinement_flags
N1 N 0.1446(4) 0.98283(16) 0.41747(9) 0.0512(5) Uani 1 1 d .
N2 N -0.1606(4) 1.0917(2) 0.44870(11) 0.0614(6) Uani 1 1 d D
H2A H -0.259(5) 1.152(2) 0.4447(14) 0.087(10) Uiso 1 1 d D
H2B H -0.165(5) 1.060(2) 0.4891(12) 0.082(9) Uiso 1 1 d D
N3 N 0.4469(4) 0.86824(19) 0.38030(10) 0.0604(6) Uani 1 1 d .
C1 C 0.3149(5) 0.9528(2) 0.37404(11) 0.0521(6) Uani 1 1 d .
C2 C 0.0007(5) 1.0655(2) 0.40603(11) 0.0521(6) Uani 1 1 d .
C3 C 0.0122(5) 1.1317(2) 0.34923(11) 0.0554(7) Uani 1 1 d .
C4 C -0.1398(6) 1.2167(2) 0.33748(13) 0.0699(8) Uani 1 1 d .
H4 H -0.2624 1.2337 0.3657 0.084 Uiso 1 1 calc R
C5 C -0.1140(7) 1.2785(3) 0.28370(16) 0.0855(10) Uani 1 1 d .
H5 H -0.2193 1.3366 0.2764 0.103 Uiso 1 1 calc R
C6 C 0.0608(7) 1.2553(3) 0.24240(14) 0.0821(10) Uani 1 1 d .
H6 H 0.0755 1.2976 0.2067 0.099 Uiso 1 1 calc R
C7 C 0.2219(6) 1.1683(2) 0.25192(12) 0.0695(8) Uani 1 1 d .
C8 C 0.4066(7) 1.1419(3) 0.21057(14) 0.0845(10) Uani 1 1 d .
H8 H 0.4256 1.1823 0.1743 0.101 Uiso 1 1 calc R
C9 C 0.5590(7) 1.0580(3) 0.22271(14) 0.0832(10) Uani 1 1 d .
H9 H 0.6836 1.0417 0.1949 0.100 Uiso 1 1 calc R
C10 C 0.5327(5) 0.9957(2) 0.27601(13) 0.0716(9) Uani 1 1 d .
H10 H 0.6392 0.9380 0.2834 0.086 Uiso 1 1 calc R
C11 C 0.3521(5) 1.0180(2) 0.31774(11) 0.0573(7) Uani 1 1 d .
C12 C 0.1957(5) 1.1055(2) 0.30666(11) 0.0577(7) Uani 1 1 d .
C13 C 0.4182(5) 0.7988(2) 0.43106(12) 0.0550(7) Uani 1 1 d .
C14 C 0.6068(5) 0.7897(2) 0.47661(14) 0.0691(8) Uani 1 1 d .
H14 H 0.7466 0.8338 0.4755 0.083 Uiso 1 1 calc R
C15 C 0.5906(6) 0.7160(3) 0.52389(15) 0.0793(9) Uani 1 1 d .
H15 H 0.7183 0.7125 0.5551 0.095 Uiso 1 1 calc R
C16 C 0.3920(6) 0.6471(2) 0.52661(14) 0.0725(8) Uani 1 1 d .
C17 C 0.2072(6) 0.6559(2) 0.48012(13) 0.0698(8) Uani 1 1 d .
H17 H 0.0700 0.6103 0.4804 0.084 Uiso 1 1 calc R
C18 C 0.2191(5) 0.7302(2) 0.43329(12) 0.0618(7) Uani 1 1 d .
H18 H 0.0900 0.7343 0.4024 0.074 Uiso 1 1 calc R
C19 C 0.3778(8) 0.5649(3) 0.57746(16) 0.1079(13) Uani 1 1 d .
H19A H 0.4142 0.4961 0.5604 0.162 Uiso 1 1 calc R
H19B H 0.2122 0.5645 0.5935 0.162 Uiso 1 1 calc R
H19C H 0.4979 0.5812 0.6111 0.162 Uiso 1 1 calc R

loop_
_atom_site_aniso_label
_atom_site_aniso_U_11
_atom_site_aniso_U_22
_atom_site_aniso_U_33
_atom_site_aniso_U_23
_atom_site_aniso_U_13
_atom_site_aniso_U_12
N1 0.0589(12) 0.0517(13) 0.0438(11) -0.0050(9) 0.0115(9) 0.0050(10)
N2 0.0705(15) 0.0656(16) 0.0488(13) -0.0012(12) 0.0114(11) 0.0171(12)
N3 0.0638(14) 0.0635(15) 0.0549(13) -0.0092(11) 0.0160(10) 0.0027(11)
C1 0.0549(14) 0.0552(16) 0.0467(14) -0.0130(12) 0.0074(11) -0.0043(13)
C2 0.0598(15) 0.0535(16) 0.0432(13) -0.0058(12) 0.0027(12) -0.0020(13)
C3 0.0715(17) 0.0520(16) 0.0422(13) -0.0046(12) -0.0027(12) -0.0047(13)
C4 0.090(2) 0.0640(19) 0.0553(16) 0.0006(14) -0.0056(15) 0.0023(16)
C5 0.115(3) 0.072(2) 0.068(2) 0.0105(17) -0.0145(19) -0.0007(19)
C6 0.119(3) 0.070(2) 0.0559(18) 0.0122(16) -0.0126(19) -0.026(2)
C7 0.093(2) 0.070(2) 0.0452(15) -0.0007(14) 0.0005(15) -0.0299(17)
C8 0.118(3) 0.085(3) 0.0513(17) -0.0025(17) 0.0161(18) -0.044(2)
C9 0.101(2) 0.093(3) 0.0578(18) -0.0159(18) 0.0310(17) -0.037(2)
C10 0.084(2) 0.072(2) 0.0606(17) -0.0169(15) 0.0240(15) -0.0199(16)
C11 0.0687(16) 0.0605(17) 0.0435(14) -0.0126(12) 0.0114(12) -0.0167(14)
C12 0.0728(17) 0.0565(17) 0.0436(14) -0.0060(12) 0.0014(12) -0.0150(14)
C13 0.0550(15) 0.0587(16) 0.0519(15) -0.0112(13) 0.0088(12) 0.0087(13)
C14 0.0600(17) 0.073(2) 0.0737(19) -0.0118(17) 0.0002(15) 0.0098(14)
C15 0.077(2) 0.087(2) 0.072(2) -0.0133(19) -0.0136(16) 0.0272(19)
C16 0.095(2) 0.0631(19) 0.0601(18) -0.0021(15) 0.0058(17) 0.0271(18)
C17 0.081(2) 0.0619(18) 0.0670(19) -0.0009(15) 0.0108(16) 0.0013(15)
C18 0.0634(17) 0.0665(18) 0.0555(16) -0.0043(14) 0.0029(13) 0.0036(14)
C19 0.172(4) 0.075(2) 0.077(2) 0.0082(19) 0.007(2) 0.040(2)

loop_
_atom_type_symbol
_atom_type_description
_atom_type_scat_dispersion_real
_atom_type_scat_dispersion_imag
_atom_type_scat_source
C C 0.0181 0.0091 'International Tables Vol C Tables 4.2.6.8 and 6.1.1.4'
H H 0.0000 0.0000 'International Tables Vol C Tables 4.2.6.8 and 6.1.1.4'
N N 0.0311 0.0180 'International Tables Vol C Tables 4.2.6.8 and 6.1.1.4'

loop_
_geom_angle_atom_site_label_1
_geom_angle_atom_site_label_2
_geom_angle_atom_site_label_3
_geom_angle
C2 N1 C1 119.6(2)
C2 N2 H2A 121.9(19)
C2 N2 H2B 124.2(18)
H2A N2 H2B 113(3)
C1 N3 C13 121.4(2)
N3 C1 N1 122.4(2)
N3 C1 C11 117.1(2)
N1 C1 C11 120.5(2)
N1 C2 N2 117.9(2)
N1 C2 C3 123.9(2)
N2 C2 C3 118.2(2)
C4 C3 C12 119.8(3)
C4 C3 C2 123.4(2)
C12 C3 C2 116.8(2)
C3 C4 C5 120.7(3)
C3 C4 H4 119.7
C5 C4 H4 119.7
C6 C5 C4 120.6(3)
C6 C5 H5 119.7
C4 C5 H5 119.7
C5 C6 C7 121.1(3)
C5 C6 H6 119.4
C7 C6 H6 119.4
C8 C7 C6 123.0(3)
C8 C7 C12 118.9(3)
C6 C7 C12 118.2(3)
C9 C8 C7 120.3(3)
C9 C8 H8 119.8
C7 C8 H8 119.8
C8 C9 C10 121.0(3)
C8 C9 H9 119.5
C10 C9 H9 119.5
C11 C10 C9 120.7(3)
C11 C10 H10 119.6
C9 C10 H10 119.6
C10 C11 C12 119.2(3)
C10 C11 C1 122.4(3)
C12 C11 C1 118.4(2)
C11 C12 C3 120.5(2)
C11 C12 C7 119.9(3)
C3 C12 C7 119.6(3)
C14 C13 C18 118.1(3)
C14 C13 N3 119.5(3)
C18 C13 N3 122.0(2)
C13 C14 C15 120.3(3)
C13 C14 H14 119.9
C15 C14 H14 119.9
C14 C15 C16 122.1(3)
C14 C15 H15 119.0
C16 C15 H15 119.0
C17 C16 C15 116.9(3)
C17 C16 C19 121.1(3)
C15 C16 C19 122.0(3)
C18 C17 C16 121.6(3)
C18 C17 H17 119.2
C16 C17 H17 119.2
C17 C18 C13 121.0(3)
C17 C18 H18 119.5
C13 C18 H18 119.5
C16 C19 H19A 109.5
C16 C19 H19B 109.5
H19A C19 H19B 109.5
C16 C19 H19C 109.5
H19A C19 H19C 109.5
H19B C19 H19C 109.5

loop_
_geom_bond_atom_site_label_1
_geom_bond_atom_site_label_2
_geom_bond_distance
N1 C2 1.322(3)
N1 C1 1.388(3)
N2 C2 1.331(3)
N2 H2A 0.93(2)
N2 H2B 0.95(2)
N3 C1 1.292(3)
N3 C13 1.413(3)
C1 C11 1.484(4)
C2 C3 1.482(3)
C3 C4 1.371(4)
C3 C12 1.414(3)
C4 C5 1.406(4)
C4 H4 0.9400
C5 C6 1.353(4)
C5 H5 0.9400
C6 C7 1.415(5)
C6 H6 0.9400
C7 C8 1.402(4)
C7 C12 1.429(4)
C8 C9 1.364(5)
C8 H8 0.9400
C9 C10 1.401(4)
C9 H9 0.9400
C10 C11 1.379(3)
C10 H10 0.9400
C11 C12 1.408(4)
C13 C14 1.382(4)
C13 C18 1.385(4)
C14 C15 1.385(4)
C14 H14 0.9400
C15 C16 1.386(4)
C15 H15 0.9400
C16 C17 1.382(4)
C16 C19 1.513(4)
C17 C18 1.380(4)
C17 H17 0.9400
C18 H18 0.9400
C19 H19A 0.9700
C19 H19B 0.9700
C19 H19C 0.9700

loop_
_geom_hbond_atom_site_label_D
_geom_hbond_atom_site_label_H
_geom_hbond_atom_site_label_A
_geom_hbond_distance_DH
_geom_hbond_distance_HA
_geom_hbond_distance_DA
_geom_hbond_angle_DHA
_geom_hbond_site_symmetry_A
N2 H2B N1 0.95(2) 2.07(2) 3.015(3) 170(3) 3_576

loop_
_geom_torsion_atom_site_label_1
_geom_torsion_atom_site_label_2
_geom_torsion_atom_site_label_3
_geom_torsion_atom_site_label_4
_geom_torsion
C13 N3 C1 N1 2.5(4)
C13 N3 C1 C11 -177.6(2)
C2 N1 C1 N3 -174.6(2)
C2 N1 C1 C11 5.5(3)
C1 N1 C2 N2 179.8(2)
C1 N1 C2 C3 -1.5(4)
N1 C2 C3 C4 179.3(3)
N2 C2 C3 C4 -2.0(4)
N1 C2 C3 C12 -2.4(4)
N2 C2 C3 C12 176.3(2)
C12 C3 C4 C5 -0.5(4)
C2 C3 C4 C5 177.8(3)
C3 C4 C5 C6 0.2(5)
C4 C5 C6 C7 0.1(5)
C5 C6 C7 C8 -179.5(3)
C5 C6 C7 C12 -0.2(4)
C6 C7 C8 C9 179.0(3)
C12 C7 C8 C9 -0.3(4)
C7 C8 C9 C10 0.8(5)
C8 C9 C10 C11 -0.3(5)
C9 C10 C11 C12 -0.9(4)
C9 C10 C11 C1 178.7(3)
N3 C1 C11 C10 -5.2(4)
N1 C1 C11 C10 174.8(2)
N3 C1 C11 C12 174.4(2)
N1 C1 C11 C12 -5.6(3)
C10 C11 C12 C3 -178.7(2)
C1 C11 C12 C3 1.7(4)
C10 C11 C12 C7 1.4(4)
C1 C11 C12 C7 -178.2(2)
C4 C3 C12 C11 -179.5(2)
C2 C3 C12 C11 2.1(4)
C4 C3 C12 C7 0.4(4)
C2 C3 C12 C7 -178.0(2)
C8 C7 C12 C11 -0.8(4)
C6 C7 C12 C11 179.9(2)
C8 C7 C12 C3 179.2(2)
C6 C7 C12 C3 -0.1(4)
C1 N3 C13 C14 -111.4(3)
C1 N3 C13 C18 76.1(3)
C18 C13 C14 C15 -2.0(4)
N3 C13 C14 C15 -174.8(2)
C13 C14 C15 C16 1.9(4)
C14 C15 C16 C17 -0.8(4)
C14 C15 C16 C19 178.5(3)
C15 C16 C17 C18 -0.3(4)
C19 C16 C17 C18 -179.5(3)
C16 C17 C18 C13 0.2(4)
C14 C13 C18 C17 0.9(4)
N3 C13 C18 C17 173.6(2)
